data_1547164
loop_
_publ_author_name
'Probst, Nicolas'
'Grelier, Gwendal'
'Ghermani, NourEddine'
'Gandon, Vincent'
'Alami, Mou\^ad'
'Messaoudi, Samir'

_publ_section_title
;
 Intramolecular Pd-Catalyzed Anomeric C(sp(3))-H Activation of Glycosyl
 Carboxamides.
;
_journal_issue 19
_journal_name_full 'Organic letters'
_journal_page_first 5038
_journal_page_last 5041
_journal_paper_doi 10.1021/acs.orglett.7b02170
_journal_volume 19
_journal_year 2017
_chemical_absolute_configuration PARSON
_chemical_formula_sum 'C21 H20 F3 N O9'
_chemical_formula_weight 487.38
_space_group_crystal_system monoclinic
_space_group_IT_number 5
_space_group_name_Hall 'C 2y'
_space_group_name_H-M_alt 'C 1 2 1'
_symmetry_space_group_name_Hall 'C 2y'
_symmetry_space_group_name_H-M 'C 1 2 1'
_atom_sites_solution_hydrogens geom
_audit_creation_method SHELXL-2014/7
_cell_angle_alpha 90
_cell_angle_beta 100.837(8)
_cell_angle_gamma 90
_cell_formula_units_Z 12
_cell_length_a 65.689(8)
_cell_length_b 4.6345(5)
_cell_length_c 21.077(2)
_cell_measurement_reflns_used 26995
_cell_measurement_temperature 303(2)
_cell_measurement_theta_max 0.5960
_cell_measurement_theta_min 0.0261
_cell_volume 6302.2(12)
_computing_structure_refinement 'SHELXL-2014/7 (Sheldrick, 2014)'
_diffrn_ambient_temperature 303(2)
_diffrn_measured_fraction_theta_full 0.989
_diffrn_measured_fraction_theta_max 0.989
_diffrn_measurement_device_type 'BRUKER D8'
_diffrn_radiation_type CuK\a
_diffrn_radiation_wavelength 1.54178
_diffrn_reflns_av_R_equivalents 0.1935
_diffrn_reflns_av_unetI/netI 0.2560
_diffrn_reflns_Laue_measured_fraction_full 0.989
_diffrn_reflns_Laue_measured_fraction_max 0.989
_diffrn_reflns_limit_h_max 72
_diffrn_reflns_limit_h_min -78
_diffrn_reflns_limit_k_max 5
_diffrn_reflns_limit_k_min -5
_diffrn_reflns_limit_l_max 25
_diffrn_reflns_limit_l_min -24
_diffrn_reflns_number 26995
_diffrn_reflns_point_group_measured_fraction_full 0.960
_diffrn_reflns_point_group_measured_fraction_max 0.960
_diffrn_reflns_theta_full 66.765
_diffrn_reflns_theta_max 66.764
_diffrn_reflns_theta_min 2.309
_diffrn_source tube
_exptl_absorpt_coefficient_mu 1.201
_exptl_absorpt_correction_T_max 0.910
_exptl_absorpt_correction_T_min 0.802
_exptl_absorpt_correction_type empirical
_exptl_absorpt_process_details 'SADABS (Version 2.10). George Sheldrick, University of G&#x00F6;ttingen, 2003.'
_exptl_crystal_colour black
_exptl_crystal_density_diffrn 1.541
_exptl_crystal_description block
_exptl_crystal_F_000 3024
_exptl_crystal_size_max 0.200
_exptl_crystal_size_mid 0.150
_exptl_crystal_size_min 0.100
_refine_diff_density_max 0.807
_refine_diff_density_min -0.527
_refine_diff_density_rms 0.113
_refine_ls_abs_structure_details
;
 Flack x determined using 998 quotients [(I+)-(I-)]/[(I+)+(I-)]
 (Parsons, Flack and Wagner, Acta Cryst. B69 (2013) 249-259).
;
_refine_ls_abs_structure_Flack -0.2(3)
_refine_ls_extinction_method none
_refine_ls_goodness_of_fit_ref 1.032
_refine_ls_hydrogen_treatment constr
_refine_ls_matrix_type full
_refine_ls_number_parameters 876
_refine_ls_number_reflns 10780
_refine_ls_number_restraints 816
_refine_ls_restrained_S_all 0.996
_refine_ls_R_factor_all 0.2266
_refine_ls_R_factor_gt 0.1107
_refine_ls_shift/su_max 0.005
_refine_ls_shift/su_mean 0.000
_refine_ls_structure_factor_coef Fsqd
_refine_ls_weighting_details 'w=1/[\s^2^(Fo^2^)+(0.1062P)^2^+9.7393P] where P=(Fo^2^+2Fc^2^)/3'
_refine_ls_weighting_scheme calc
_refine_ls_wR_factor_gt 0.2366
_refine_ls_wR_factor_ref 0.2972
_reflns_Friedel_coverage 0.709
_reflns_Friedel_fraction_full 0.922
_reflns_Friedel_fraction_max 0.921
_reflns_number_gt 4762
_reflns_number_total 10780
_reflns_threshold_expression 'I > 2\s(I)'
_cod_data_source_file ol7b02170_si_002.cif
_cod_data_source_block shelxl
_cod_depositor_comments 'Adding full bibliography for 1547164.cif.'
_cod_original_cell_volume 6302.1(12)
_cod_database_code 1547164
_shelx_shelxl_version_number 2014/7
_shelx_space_group_comment
;
The symmetry employed for this shelxl refinement is uniquely defined
by the following loop, which should always be used as a source of
symmetry information in preference to the above space-group names.
They are only intended as comments.
;
_shelx_estimated_absorpt_t_min 0.802
_shelx_estimated_absorpt_t_max 0.893

loop_
_space_group_symop_operation_xyz
'x, y, z'
'-x, y, -z'
'x+1/2, y+1/2, z'
'-x+1/2, y+1/2, -z'

loop_
_atom_site_label
_atom_site_type_symbol
_atom_site_fract_x
_atom_site_fract_y
_atom_site_fract_z
_atom_site_U_iso_or_equiv
_atom_site_adp_type
_atom_site_occupancy
_atom_site_site_symmetry_order
_atom_site_calc_flag
_atom_site_refinement_flags_posn
_atom_site_refinement_flags_adp
F001 F 0.61458(17) 0.8599(19) 0.1513(3) 0.029(2) Uani 1 1 d . U
F00G F 0.57800(18) 0.571(3) 0.2459(5) 0.048(3) Uani 1 1 d . U
F00K F 0.5506(2) 0.586(2) 0.1703(4) 0.049(3) Uani 1 1 d . U
F00M F 0.5689(2) 0.975(2) 0.1949(5) 0.052(3) Uani 1 1 d . U
F002 F 0.58794(16) 0.844(2) 0.0760(4) 0.031(2) Uani 1 1 d . U
F005 F 0.59715(17) 1.246(2) 0.1248(4) 0.033(2) Uani 1 1 d . U
F006 F 0.78241(18) 0.903(2) 0.4969(4) 0.037(3) Uani 1 1 d . U
F008 F 0.75626(16) 0.919(2) 0.4179(4) 0.038(3) Uani 1 1 d . U
F009 F 0.76642(18) 1.304(2) 0.4716(4) 0.038(3) Uani 1 1 d . U
O00A O 0.74500(18) 0.079(2) 0.0864(4) 0.024(2) Uani 1 1 d . U
O00B O 0.61600(19) 1.084(2) 0.0585(4) 0.025(3) Uani 1 1 d . U
O0C O 0.68366(18) -0.064(2) -0.0610(4) 0.024(3) Uani 1 1 d . U
O00D O 0.86895(17) 0.115(2) 0.3968(4) 0.017(2) Uani 1 1 d . U
O00E O 0.88329(18) 0.512(2) 0.5469(4) 0.024(3) Uani 1 1 d . U
O00F O 0.66438(17) 0.342(2) 0.1701(4) 0.018(2) Uani 1 1 d . U
O00H O 0.7856(2) 1.138(2) 0.4071(5) 0.027(3) Uani 1 1 d . U
O00I O 0.8502(2) -0.006(2) 0.2744(5) 0.030(3) Uani 1 1 d . U
O00J O 0.91233(19) 0.074(2) 0.4173(4) 0.023(2) Uani 1 1 d . U
O00L O 0.46537(19) -0.175(3) 0.2762(5) 0.034(3) Uani 1 1 d . U
O00N O 0.9304(2) -0.284(3) 0.4732(5) 0.037(3) Uani 1 1 d . U
O00O O 0.8734(2) 0.262(3) 0.6281(5) 0.038(3) Uani 1 1 d . U
O00P O 0.4846(2) -0.307(3) 0.3955(5) 0.039(3) Uani 1 1 d . U
O0Q O 0.5005(2) 0.106(3) 0.1602(4) 0.032(3) Uani 1 1 d . U
O0R O 0.5503(2) 0.831(3) 0.2627(5) 0.038(3) Uani 1 1 d . U
O00S O 0.8406(2) 0.744(2) 0.5806(4) 0.033(3) Uani 1 1 d . U
O00T O 0.6709(2) 0.715(2) 0.2394(5) 0.036(3) Uani 1 1 d . U
O0V O 0.4197(2) -0.164(3) 0.2475(5) 0.047(3) Uani 1 1 d . U
O0W O 0.4511(2) 0.236(3) 0.1275(5) 0.038(3) Uani 1 1 d . U
O00Y O 0.4032(2) 0.215(3) 0.1919(5) 0.038(3) Uani 1 1 d . U
O01A O 0.7667(2) -0.214(3) 0.1483(6) 0.059(4) Uani 1 1 d . U
O01G O 0.4594(3) -0.011(3) 0.0426(5) 0.057(4) Uani 1 1 d . U
O3 O 0.71366(17) 0.475(2) 0.2118(4) 0.018(2) Uani 1 1 d . U
O4 O 0.70105(17) 0.079(2) 0.0603(4) 0.019(2) Uani 1 1 d . U
O7 O 0.83434(18) 0.368(2) 0.5117(4) 0.021(3) Uani 1 1 d . U
O010 O 0.7040(2) 0.218(3) 0.2893(5) 0.051(4) Uani 1 1 d . U
O012 O 0.4930(3) 0.482(3) 0.0916(6) 0.059(4) Uani 1 1 d . U
N00U N 0.8228(2) 0.298(3) 0.2793(5) 0.020(3) Uani 1 1 d . U
N00X N 0.6563(2) 0.248(3) -0.0617(5) 0.019(3) Uani 1 1 d . U
N19 N 0.5122(2) -0.003(4) 0.3920(5) 0.036(4) Uani 1 1 d . U
C0Z C 0.6537(3) 0.524(3) 0.0334(6) 0.018(3) Uiso 1 1 d . U
C01B C 0.8836(3) 0.440(4) 0.6111(6) 0.023(3) Uani 1 1 d . U
C01C C 0.6824(2) 0.200(3) 0.0339(5) 0.009(3) Uiso 1 1 d . U
C01D C 0.8506(3) 0.244(3) 0.3723(6) 0.019(3) Uani 1 1 d . U
C01E C 0.6255(2) 0.852(3) 0.0309(6) 0.014(3) Uiso 1 1 d . U
C01F C 0.6725(2) 0.391(3) 0.0668(5) 0.018(3) Uani 1 1 d . U
C01H C 0.8819(2) 0.277(3) 0.4457(6) 0.017(3) Uiso 1 1 d . U
H01H H 0.8854 0.4623 0.4281 0.021 Uiso 1 1 calc R U
C01I C 0.8130(3) 0.497(3) 0.3114(6) 0.020(3) Uani 1 1 d . U
C01J C 0.8126(3) 0.783(3) 0.4089(6) 0.022(3) Uani 1 1 d . U
H01J H 0.8182 0.8351 0.4512 0.027 Uiso 1 1 calc R U
C01K C 0.9012(2) 0.110(3) 0.4696(6) 0.020(3) Uani 1 1 d . U
H01C H 0.9097 0.2118 0.5051 0.025 Uiso 1 1 calc R U
H01D H 0.8977 -0.0776 0.4851 0.025 Uiso 1 1 calc R U
C01L C 0.7951(3) 0.625(3) 0.2838(6) 0.021(3) Uani 1 1 d . U
H01L H 0.7892 0.5735 0.2417 0.025 Uiso 1 1 calc R U
C01M C 0.6043(3) 0.998(3) 0.1022(6) 0.023(3) Uani 1 1 d . U
C01N C 0.7142(3) 0.403(3) 0.2743(6) 0.026(4) Uani 1 1 d . U
C01O C 0.6452(3) 0.445(3) -0.0302(6) 0.019(3) Uani 1 1 d . U
C01P C 0.8158(3) 0.385(3) 0.5971(6) 0.029(4) Uani 1 1 d . U
H01E H 0.8021 0.4130 0.5720 0.044 Uiso 1 1 calc R U
H01F H 0.8164 0.4651 0.6394 0.044 Uiso 1 1 calc R U
H01G H 0.8187 0.1817 0.6008 0.044 Uiso 1 1 calc R U
C01Q C 0.8224(3) 0.570(3) 0.3759(6) 0.020(3) Uani 1 1 d . U
C01R C 0.8410(3) 0.431(3) 0.4065(6) 0.019(3) Uani 1 1 d . U
C01S C 0.6613(2) 0.496(3) 0.2228(6) 0.019(3) Uiso 1 1 d . U
C01T C 0.7129(2) 0.250(4) 0.1108(6) 0.021(3) Uani 1 1 d . U
H01T H 0.7160 0.4364 0.0929 0.025 Uiso 1 1 calc R U
C01U C 0.8497(2) 0.487(3) 0.4774(6) 0.017(3) Uiso 1 1 d . U
H01U H 0.8515 0.6949 0.4856 0.020 Uiso 1 1 calc R U
C01V C 0.6804(2) 0.455(4) 0.1385(6) 0.021(3) Uani 1 1 d . U
H01V H 0.6819 0.6638 0.1458 0.025 Uiso 1 1 calc R U
C01W C 0.7851(3) 0.831(3) 0.3154(6) 0.019(3) Uani 1 1 d . U
H01W H 0.7725 0.9121 0.2960 0.023 Uiso 1 1 calc R U
C01X C 0.4849(3) 0.209(4) 0.1951(7) 0.032(3) Uani 1 1 d . U
H01X H 0.4828 0.4173 0.1884 0.039 Uiso 1 1 calc R U
C01Y C 0.3903(3) 0.010(4) 0.2841(7) 0.036(4) Uani 1 1 d . U
H01I H 0.3762 0.0002 0.2613 0.055 Uiso 1 1 calc R U
H01K H 0.3920 0.1777 0.3113 0.055 Uiso 1 1 calc R U
H01M H 0.3934 -0.1599 0.3102 0.055 Uiso 1 1 calc R U
C01Z C 0.6168(3) 0.769(3) -0.0326(6) 0.021(3) Uiso 1 1 d . U
H01Z H 0.6044 0.8494 -0.0539 0.025 Uiso 1 1 calc R U
C02A C 0.4934(3) 0.147(4) 0.2666(7) 0.033(4) Uani 1 1 d . U
C02B C 0.5220(3) 0.200(4) 0.3596(7) 0.032(4) Uani 1 1 d . U
C02C C 0.5620(3) 0.741(4) 0.2188(7) 0.033(4) Uani 1 1 d . U
C02D C 0.5129(3) 0.283(4) 0.2957(7) 0.032(4) Uani 1 1 d . U
C02E C 0.8314(3) 0.530(4) 0.5647(6) 0.027(4) Uani 1 1 d . U
C02F C 0.5507(3) 0.517(4) 0.3570(7) 0.038(4) Uani 1 1 d . U
H02L H 0.5634 0.5970 0.3760 0.046 Uiso 1 1 calc R U
C02G C 0.4841(3) -0.046(4) 0.2993(7) 0.033(4) Uani 1 1 d . U
C02H C 0.5409(3) 0.320(5) 0.3892(7) 0.042(5) Uani 1 1 d . U
H02M H 0.5469 0.2647 0.4310 0.050 Uiso 1 1 calc R U
C02I C 0.5188(3) 0.124(4) 0.0742(8) 0.041(5) Uani 1 1 d . U
H02N H 0.5185 0.2148 0.0331 0.061 Uiso 1 1 calc R U
H02O H 0.5158 -0.0775 0.0680 0.061 Uiso 1 1 calc R U
H02P H 0.5323 0.1482 0.1006 0.061 Uiso 1 1 calc R U
C02J C 0.7624(3) -0.062(4) 0.1000(7) 0.034(4) Uani 1 1 d . U
C02K C 0.9277(3) -0.133(4) 0.4274(7) 0.027(4) Uani 1 1 d . U
C02L C 0.5222(3) 0.496(4) 0.2642(7) 0.037(4) Uani 1 1 d . U
H02Q H 0.5159 0.5680 0.2242 0.044 Uiso 1 1 calc R U
C02M C 0.5030(3) 0.260(4) 0.1067(8) 0.037(4) Uiso 1 1 d . U
C02N C 0.7291(3) 0.588(4) 0.3194(7) 0.035(4) Uani 1 1 d . U
H02R H 0.7412 0.6225 0.3012 0.052 Uiso 1 1 calc R U
H02S H 0.7330 0.4919 0.3602 0.052 Uiso 1 1 calc R U
H02T H 0.7226 0.7693 0.3257 0.052 Uiso 1 1 calc R U
C02O C 0.8982(3) 0.649(4) 0.6538(7) 0.041(5) Uani 1 1 d . U
H02U H 0.9120 0.6287 0.6451 0.062 Uiso 1 1 calc R U
H02V H 0.8983 0.6066 0.6985 0.062 Uiso 1 1 calc R U
H02W H 0.8935 0.8438 0.6447 0.062 Uiso 1 1 calc R U
C02P C 0.7756(3) -0.048(4) 0.0507(7) 0.038(5) Uani 1 1 d . U
H02X H 0.7682 0.0475 0.0129 0.057 Uiso 1 1 calc R U
H02Y H 0.7792 -0.2399 0.0397 0.057 Uiso 1 1 calc R U
H02Z H 0.7880 0.0578 0.0676 0.057 Uiso 1 1 calc R U
C02Q C 0.4361(4) 0.383(4) 0.0221(7) 0.059(7) Uani 1 1 d . U
H010 H 0.4431 0.5634 0.0202 0.089 Uiso 1 1 calc R U
H011 H 0.4239 0.4131 0.0403 0.089 Uiso 1 1 calc R U
H012 H 0.4322 0.3052 -0.0207 0.089 Uiso 1 1 calc R U
C02R C 0.6457(3) 0.346(4) 0.2555(6) 0.031(4) Uani 1 1 d . U
H014 H 0.6326 0.3369 0.2263 0.046 Uiso 1 1 calc R U
H016 H 0.6441 0.4525 0.2934 0.046 Uiso 1 1 calc R U
H017 H 0.6504 0.1547 0.2676 0.046 Uiso 1 1 calc R U
C02S C 0.5217(3) -0.085(5) 0.4590(7) 0.046(6) Uani 1 1 d . U
H018 H 0.5144 -0.2465 0.4723 0.070 Uiso 1 1 calc R U
H019 H 0.5210 0.0751 0.4873 0.070 Uiso 1 1 calc R U
H01N H 0.5360 -0.1369 0.4606 0.070 Uiso 1 1 calc R U
C02T C 0.5410(3) 0.594(4) 0.2947(7) 0.037(4) Uani 1 1 d . U
C02U C 0.4646(3) 0.047(4) 0.1720(7) 0.028(3) Uani 1 1 d . U
H01O H 0.4671 -0.1336 0.1508 0.033 Uiso 1 1 calc R U
C011 C 0.7732(3) 1.057(3) 0.4476(7) 0.025(3) Uani 1 1 d . U
C013 C 0.6435(2) 0.739(3) 0.0629(6) 0.017(3) Uiso 1 1 d . U
H013 H 0.6491 0.8027 0.1044 0.020 Uiso 1 1 calc R U
C014 C 0.7330(3) 0.097(3) 0.1367(6) 0.022(3) Uani 1 1 d . U
H01A H 0.7406 0.2017 0.1734 0.026 Uiso 1 1 calc R U
H01B H 0.7301 -0.0955 0.1510 0.026 Uiso 1 1 calc R U
C015 C 0.8701(2) 0.327(3) 0.5006(5) 0.011(3) Uiso 1 1 d . U
H015 H 0.8675 0.1435 0.5208 0.013 Uiso 1 1 calc R U
C016 C 0.8420(3) 0.166(3) 0.3053(6) 0.022(3) Uani 1 1 d . U
C017 C 0.7949(3) 0.909(3) 0.3772(6) 0.020(3) Uani 1 1 d . U
C018 C 0.6744(3) 0.111(3) -0.0325(6) 0.021(3) Uani 1 1 d . U
C020 C 0.6477(3) 0.157(3) -0.1290(6) 0.023(4) Uani 1 1 d . U
H02A H 0.6482 0.3165 -0.1578 0.034 Uiso 1 1 calc R U
H02B H 0.6335 0.0964 -0.1318 0.034 Uiso 1 1 calc R U
H02C H 0.6557 0.0000 -0.1408 0.034 Uiso 1 1 calc R U
C021 C 0.4526(3) -0.008(4) 0.2255(6) 0.028(3) Uani 1 1 d . U
H021 H 0.4489 0.1766 0.2431 0.034 Uiso 1 1 calc R U
C022 C 0.7005(2) 0.301(3) 0.1642(6) 0.018(3) Uiso 1 1 d . U
H022 H 0.6977 0.1163 0.1834 0.021 Uiso 1 1 calc R U
C023 C 0.9389(3) -0.139(4) 0.3715(7) 0.038(5) Uani 1 1 d . U
H02D H 0.9414 -0.3351 0.3608 0.057 Uiso 1 1 calc R U
H02E H 0.9518 -0.0386 0.3831 0.057 Uiso 1 1 calc R U
H02F H 0.9305 -0.0459 0.3349 0.057 Uiso 1 1 calc R U
C024 C 0.6273(3) 0.564(4) -0.0630(7) 0.026(4) Uani 1 1 d . U
H024 H 0.6220 0.5091 -0.1054 0.032 Uiso 1 1 calc R U
C025 C 0.4043(3) 0.027(4) 0.2373(7) 0.035(4) Uani 1 1 d . U
C026 C 0.4937(3) -0.126(4) 0.3670(7) 0.034(4) Uani 1 1 d . U
C027 C 0.4501(4) 0.177(5) 0.0631(8) 0.049(5) Uani 1 1 d . U
C028 C 0.4331(3) -0.181(4) 0.2009(7) 0.037(4) Uani 1 1 d . U
H02G H 0.4261 -0.1041 0.1597 0.045 Uiso 1 1 calc R U
H02H H 0.4367 -0.3803 0.1946 0.045 Uiso 1 1 calc R U
C029 C 0.8140(3) 0.224(3) 0.2121(6) 0.028(4) Uani 1 1 d . U
H02I H 0.8122 0.3965 0.1864 0.042 Uiso 1 1 calc R U
H02J H 0.8008 0.1320 0.2103 0.042 Uiso 1 1 calc R U
H02K H 0.8232 0.0951 0.1957 0.042 Uiso 1 1 calc R U

loop_
_atom_site_aniso_label
_atom_site_aniso_U_11
_atom_site_aniso_U_22
_atom_site_aniso_U_33
_atom_site_aniso_U_23
_atom_site_aniso_U_13
_atom_site_aniso_U_12
F001 0.052(7) 0.022(5) 0.018(4) 0.004(3) 0.017(4) -0.002(5)
F00G 0.041(7) 0.058(7) 0.049(6) 0.000(5) 0.017(5) 0.016(6)
F00K 0.068(9) 0.057(7) 0.026(4) -0.006(4) 0.018(5) -0.009(6)
F00M 0.083(10) 0.033(6) 0.046(5) 0.009(4) 0.030(6) 0.000(6)
F002 0.035(6) 0.027(5) 0.032(4) -0.012(4) 0.014(4) -0.010(5)
F005 0.048(7) 0.028(5) 0.027(4) -0.003(4) 0.019(4) 0.005(5)
F006 0.062(8) 0.030(6) 0.021(4) 0.000(3) 0.014(4) 0.001(5)
F008 0.029(6) 0.058(7) 0.034(4) -0.026(4) 0.020(4) -0.016(5)
F009 0.048(7) 0.025(5) 0.048(5) -0.006(4) 0.028(5) 0.008(5)
O00A 0.020(6) 0.036(7) 0.018(4) -0.005(4) 0.010(4) 0.003(5)
O00B 0.039(7) 0.017(6) 0.023(5) 0.010(4) 0.015(5) 0.003(5)
O0C 0.031(7) 0.025(6) 0.019(4) -0.014(4) 0.012(5) -0.006(5)
O00D 0.019(6) 0.016(6) 0.018(4) -0.011(4) 0.007(4) -0.005(4)
O00E 0.032(7) 0.025(6) 0.015(4) -0.011(4) 0.006(4) -0.006(5)
O00F 0.029(7) 0.019(6) 0.008(4) -0.004(4) 0.009(4) -0.004(5)
O00H 0.033(7) 0.018(6) 0.036(5) 0.005(4) 0.020(5) 0.001(5)
O00I 0.043(8) 0.024(7) 0.027(5) -0.008(4) 0.016(5) -0.005(5)
O00J 0.038(7) 0.023(6) 0.012(4) -0.001(4) 0.013(4) 0.004(5)
O00L 0.030(7) 0.049(8) 0.023(5) 0.013(5) 0.006(4) 0.010(6)
O00N 0.048(9) 0.044(8) 0.024(5) 0.021(5) 0.018(5) 0.014(7)
O00O 0.052(9) 0.044(8) 0.017(5) 0.004(5) 0.009(5) -0.008(6)
O00P 0.038(8) 0.063(9) 0.018(5) 0.011(5) 0.011(5) -0.007(7)
O0Q 0.032(7) 0.051(8) 0.017(4) 0.002(5) 0.012(5) 0.008(6)
O0R 0.048(8) 0.043(8) 0.026(5) 0.003(4) 0.015(5) 0.010(6)
O00S 0.056(9) 0.025(6) 0.019(5) -0.008(4) 0.013(5) -0.006(6)
O00T 0.062(10) 0.020(7) 0.032(6) -0.017(5) 0.023(6) -0.008(6)
O0V 0.043(8) 0.081(10) 0.021(5) 0.010(6) 0.013(5) 0.008(7)
O0W 0.048(8) 0.048(8) 0.017(4) 0.010(5) 0.005(5) 0.016(7)
O00Y 0.051(9) 0.037(7) 0.032(5) 0.014(5) 0.020(6) 0.006(7)
O01A 0.061(11) 0.076(11) 0.044(7) 0.024(7) 0.020(7) 0.027(9)
O01G 0.101(14) 0.056(9) 0.020(5) 0.003(5) 0.020(7) 0.006(8)
O3 0.029(7) 0.015(5) 0.011(4) -0.004(3) 0.007(4) -0.004(5)
O4 0.023(6) 0.022(6) 0.012(4) -0.013(4) 0.008(4) -0.010(5)
O7 0.036(7) 0.023(6) 0.008(4) -0.004(4) 0.011(4) -0.005(5)
O010 0.084(12) 0.046(9) 0.021(5) 0.017(5) 0.003(6) -0.037(8)
O012 0.069(12) 0.080(12) 0.033(6) 0.019(7) 0.024(7) 0.020(10)
N00U 0.022(7) 0.031(8) 0.013(5) -0.008(5) 0.014(4) -0.011(5)
N00X 0.026(7) 0.023(7) 0.008(5) -0.003(4) 0.002(5) -0.008(5)
N19 0.037(8) 0.057(10) 0.015(5) 0.010(5) 0.009(5) 0.000(7)
C01B 0.033(10) 0.026(9) 0.011(6) 0.003(5) 0.007(6) 0.006(7)
C01D 0.030(8) 0.012(7) 0.017(6) -0.009(5) 0.006(5) -0.009(6)
C01F 0.018(8) 0.030(9) 0.007(5) 0.006(5) 0.004(5) -0.006(7)
C01I 0.022(8) 0.022(8) 0.019(6) 0.003(5) 0.010(5) -0.003(6)
C01J 0.026(8) 0.026(9) 0.018(6) 0.005(5) 0.015(5) -0.005(6)
C01K 0.021(9) 0.030(9) 0.014(6) -0.006(6) 0.011(6) -0.001(7)
C01L 0.025(8) 0.027(8) 0.015(6) 0.004(5) 0.015(5) -0.006(6)
C01M 0.031(9) 0.018(8) 0.021(6) -0.010(5) 0.005(6) -0.005(7)
C01N 0.040(11) 0.024(9) 0.014(6) -0.002(6) 0.004(6) -0.003(7)
C01O 0.027(8) 0.023(8) 0.009(5) 0.002(5) 0.009(5) -0.007(6)
C01P 0.057(13) 0.017(9) 0.020(7) -0.005(6) 0.022(7) 0.003(8)
C01Q 0.025(8) 0.024(8) 0.014(5) 0.003(5) 0.015(5) -0.002(6)
C01R 0.032(8) 0.015(8) 0.013(5) 0.004(5) 0.011(5) -0.002(6)
C01T 0.018(8) 0.026(9) 0.018(6) -0.010(6) 0.005(6) -0.001(7)
C01V 0.015(8) 0.032(9) 0.017(6) -0.015(6) 0.007(5) -0.015(7)
C01W 0.021(8) 0.014(8) 0.026(6) 0.009(5) 0.011(5) -0.005(6)
C01X 0.043(8) 0.033(10) 0.023(6) 0.001(6) 0.013(6) 0.013(8)
C01Y 0.040(11) 0.044(12) 0.031(8) 0.008(7) 0.021(8) -0.010(9)
C02A 0.048(10) 0.042(10) 0.014(5) -0.003(6) 0.013(5) -0.001(7)
C02B 0.035(9) 0.049(11) 0.014(6) 0.003(6) 0.014(5) 0.008(7)
C02C 0.052(12) 0.024(9) 0.029(7) -0.008(6) 0.017(6) 0.002(7)
C02D 0.037(9) 0.039(10) 0.021(6) 0.013(6) 0.007(6) 0.004(7)
C02E 0.036(10) 0.035(10) 0.013(6) -0.011(6) 0.013(6) 0.003(8)
C02F 0.052(12) 0.043(11) 0.019(6) -0.007(6) 0.006(6) -0.011(9)
C02G 0.038(9) 0.043(10) 0.018(6) 0.010(6) 0.004(6) -0.001(8)
C02H 0.039(11) 0.064(13) 0.021(7) 0.010(7) 0.004(6) -0.006(9)
C02I 0.043(13) 0.058(13) 0.028(8) 0.001(8) 0.025(8) -0.005(10)
C02J 0.015(8) 0.067(13) 0.019(7) 0.002(7) 0.002(6) 0.009(8)
C02K 0.036(10) 0.022(9) 0.027(7) 0.001(6) 0.012(7) 0.009(7)
C02L 0.041(10) 0.045(11) 0.025(7) 0.006(6) 0.009(6) 0.006(8)
C02N 0.034(11) 0.050(12) 0.019(6) -0.009(7) 0.003(7) -0.015(9)
C02O 0.047(13) 0.055(13) 0.016(6) -0.012(7) -0.009(7) -0.005(9)
C02P 0.032(10) 0.053(12) 0.034(8) -0.019(8) 0.017(7) 0.013(10)
C02Q 0.11(2) 0.048(13) 0.014(7) 0.006(7) -0.010(9) 0.010(11)
C02R 0.048(13) 0.033(10) 0.015(6) -0.008(6) 0.014(7) -0.010(9)
C02S 0.059(14) 0.066(14) 0.014(6) 0.012(7) 0.003(7) 0.009(12)
C02T 0.041(10) 0.046(11) 0.026(7) 0.003(7) 0.014(6) -0.001(8)
C02U 0.037(8) 0.023(9) 0.024(6) 0.018(6) 0.012(5) 0.020(7)
C011 0.029(9) 0.017(8) 0.032(7) -0.004(5) 0.016(6) -0.008(7)
C014 0.028(8) 0.023(8) 0.017(6) -0.012(6) 0.011(5) -0.001(7)
C016 0.034(9) 0.019(8) 0.012(5) -0.007(5) 0.006(5) -0.001(6)
C017 0.030(9) 0.013(8) 0.024(6) -0.002(5) 0.019(6) -0.009(6)
C018 0.031(9) 0.012(8) 0.018(6) -0.009(5) 0.005(6) -0.007(6)
C020 0.040(11) 0.008(8) 0.019(6) -0.006(5) 0.005(6) -0.007(7)
C021 0.041(8) 0.030(9) 0.014(6) 0.005(5) 0.009(5) 0.015(7)
C023 0.047(12) 0.043(12) 0.029(8) 0.008(7) 0.019(8) 0.009(10)
C024 0.031(9) 0.031(10) 0.019(7) 0.001(6) 0.009(6) -0.005(7)
C025 0.017(9) 0.064(13) 0.027(7) 0.014(7) 0.008(6) -0.003(8)
C026 0.038(10) 0.052(11) 0.014(6) 0.012(6) 0.008(6) 0.003(8)
C027 0.059(15) 0.066(14) 0.019(6) 0.010(7) 0.000(8) 0.009(10)
C028 0.036(9) 0.056(12) 0.023(7) -0.005(7) 0.011(6) 0.007(8)
C029 0.039(11) 0.026(9) 0.018(6) 0.004(6) 0.003(6) -0.017(9)

loop_
_atom_type_symbol
_atom_type_description
_atom_type_scat_dispersion_real
_atom_type_scat_dispersion_imag
_atom_type_scat_source
C C 0.0192 0.0096 'International Tables Vol C Tables 4.2.6.8 and 6.1.1.4'
H H 0.0000 0.0000 'International Tables Vol C Tables 4.2.6.8 and 6.1.1.4'
N N 0.0330 0.0189 'International Tables Vol C Tables 4.2.6.8 and 6.1.1.4'
O O 0.0517 0.0336 'International Tables Vol C Tables 4.2.6.8 and 6.1.1.4'
F F 0.0755 0.0553 'International Tables Vol C Tables 4.2.6.8 and 6.1.1.4'

loop_
_geom_angle_atom_site_label_1
_geom_angle_atom_site_label_2
_geom_angle_atom_site_label_3
_geom_angle
C02J O00A C014 116.6(11)
C01M O00B C01E 113.8(11)
C01D O00D C01H 114.2(11)
C01B O00E C015 114.2(12)
C01S O00F C01V 114.5(11)
C011 O00H C017 115.6(12)
C02K O00J C01K 115.0(11)
C02G O00L C021 112.7(13)
C02M O0Q C01X 116.9(14)
C02C O0R C02T 114.5(14)
C025 O0V C028 118.0(13)
C027 O0W C02U 115.5(14)
C01N O3 C022 116.3(12)
C01C O4 C01T 113.2(11)
C02E O7 C01U 114.1(12)
C01I N00U C016 124.6(12)
C01I N00U C029 119.6(14)
C016 N00U C029 115.7(12)
C018 N00X C01O 124.3(11)
C018 N00X C020 115.8(12)
C01O N00X C020 119.7(13)
C026 N19 C02B 123.9(14)
C026 N19 C02S 116.7(15)
C02B N19 C02S 119.3(16)
C01O C0Z C013 118.1(14)
C01O C0Z C01F 120.4(14)
C013 C0Z C01F 121.5(12)
O00O C01B O00E 124.7(15)
O00O C01B C02O 127.0(13)
O00E C01B C02O 108.2(14)
C01F C01C O4 122.6(11)
C01F C01C C018 123.4(14)
O4 C01C C018 113.9(12)
C01R C01D O00D 123.1(12)
C01R C01D C016 122.7(16)
O00D C01D C016 114.1(13)
C013 C01E C01Z 122.0(14)
C013 C01E O00B 120.0(12)
C01Z C01E O00B 117.7(13)
C01C C01F C0Z 118.6(12)
C01C C01F C01V 121.4(14)
C0Z C01F C01V 120.0(13)
O00D C01H C01K 109.1(12)
O00D C01H C015 108.2(12)
C01K C01H C015 110.0(11)
O00D C01H H01H 109.8
C01K C01H H01H 109.8
C015 C01H H01H 109.8
C01L C01I N00U 122.4(14)
C01L C01I C01Q 119.6(15)
N00U C01I C01Q 118.0(15)
C017 C01J C01Q 118.6(13)
C017 C01J H01J 120.7
C01Q C01J H01J 120.7
O00J C01K C01H 108.8(11)
O00J C01K H01C 109.9
C01H C01K H01C 109.9
O00J C01K H01D 109.9
C01H C01K H01D 109.9
H01C C01K H01D 108.3
C01I C01L C01W 123.1(14)
C01I C01L H01L 118.5
C01W C01L H01L 118.5
F001 C01M F002 109.2(13)
F001 C01M F005 107.5(10)
F002 C01M F005 107.0(14)
F001 C01M O00B 114.2(15)
F002 C01M O00B 113.1(11)
F005 C01M O00B 105.4(12)
O010 C01N O3 122.2(14)
O010 C01N C02N 126.0(13)
O3 C01N C02N 111.8(14)
C024 C01O C0Z 121.9(15)
C024 C01O N00X 119.7(12)
C0Z C01O N00X 118.3(14)
C02E C01P H01E 109.5
C02E C01P H01F 109.5
H01E C01P H01F 109.5
C02E C01P H01G 109.5
H01E C01P H01G 109.5
H01F C01P H01G 109.5
C01I C01Q C01R 120.3(14)
C01I C01Q C01J 118.4(15)
C01R C01Q C01J 121.3(13)
C01D C01R C01Q 119.4(13)
C01D C01R C01U 120.6(15)
C01Q C01R C01U 119.9(13)
O00T C01S O00F 121.7(13)
O00T C01S C02R 127.9(13)
O00F C01S C02R 110.3(12)
O4 C01T C014 109.0(12)
O4 C01T C022 110.0(12)
C014 C01T C022 110.9(11)
O4 C01T H01T 109.0
C014 C01T H01T 109.0
C022 C01T H01T 109.0
O7 C01U C01R 104.7(12)
O7 C01U C015 107.7(11)
C01R C01U C015 112.1(12)
O7 C01U H01U 110.7
C01R C01U H01U 110.7
C015 C01U H01U 110.7
O00F C01V C022 109.0(12)
O00F C01V C01F 104.0(11)
C022 C01V C01F 111.9(12)
O00F C01V H01V 110.6
C022 C01V H01V 110.6
C01F C01V H01V 110.6
C017 C01W C01L 116.5(15)
C017 C01W H01W 121.7
C01L C01W H01W 121.7
O0Q C01X C02U 109.4(13)
O0Q C01X C02A 105.9(14)
C02U C01X C02A 110.9(14)
O0Q C01X H01X 110.2
C02U C01X H01X 110.2
C02A C01X H01X 110.2
C025 C01Y H01I 109.5
C025 C01Y H01K 109.5
H01I C01Y H01K 109.5
C025 C01Y H01M 109.5
H01I C01Y H01M 109.5
H01K C01Y H01M 109.5
C024 C01Z C01E 118.4(15)
C024 C01Z H01Z 120.8
C01E C01Z H01Z 120.8
C02G C02A C02D 121.4(14)
C02G C02A C01X 120.8(17)
C02D C02A C01X 117.5(15)
N19 C02B C02H 120.3(14)
N19 C02B C02D 120.0(17)
C02H C02B C02D 119.7(16)
F00M C02C F00G 110.2(17)
F00M C02C F00K 109.4(13)
F00G C02C F00K 106.7(14)
F00M C02C O0R 106.5(14)
F00G C02C O0R 112.3(13)
F00K C02C O0R 111.8(16)
C02L C02D C02B 120.0(18)
C02L C02D C02A 122.5(15)
C02B C02D C02A 117.4(15)
O00S C02E O7 122.7(15)
O00S C02E C01P 127.7(13)
O7 C02E C01P 109.5(14)
C02H C02F C02T 117.6(19)
C02H C02F H02L 121.2
C02T C02F H02L 121.2
C02A C02G O00L 124.8(14)
C02A C02G C026 120.4(17)
O00L C02G C026 114.7(14)
C02F C02H C02B 120.3(15)
C02F C02H H02M 119.8
C02B C02H H02M 119.9
C02M C02I H02N 109.5
C02M C02I H02O 109.5
H02N C02I H02O 109.5
C02M C02I H02P 109.5
H02N C02I H02P 109.5
H02O C02I H02P 109.5
O01A C02J O00A 121.9(16)
O01A C02J C02P 122.3(17)
O00A C02J C02P 115.6(14)
O00N C02K O00J 122.2(15)
O00N C02K C023 127.7(16)
O00J C02K C023 110.0(12)
C02T C02L C02D 116.9(16)
C02T C02L H02Q 121.5
C02D C02L H02Q 121.5
O012 C02M O0Q 120.4(17)
O012 C02M C02I 128.4(16)
O0Q C02M C02I 111.2(16)
C01N C02N H02R 109.5
C01N C02N H02S 109.5
H02R C02N H02S 109.5
C01N C02N H02T 109.5
H02R C02N H02T 109.5
H02S C02N H02T 109.5
C01B C02O H02U 109.5
C01B C02O H02V 109.5
H02U C02O H02V 109.5
C01B C02O H02W 109.5
H02U C02O H02W 109.5
H02V C02O H02W 109.5
C02J C02P H02X 109.5
C02J C02P H02Y 109.5
H02X C02P H02Y 109.5
C02J C02P H02Z 109.5
H02X C02P H02Z 109.5
H02Y C02P H02Z 109.5
C027 C02Q H010 109.5
C027 C02Q H011 109.5
H010 C02Q H011 109.5
C027 C02Q H012 109.5
H010 C02Q H012 109.5
H011 C02Q H012 109.5
C01S C02R H014 109.5
C01S C02R H016 109.5
H014 C02R H016 109.5
C01S C02R H017 109.5
H014 C02R H017 109.5
H016 C02R H017 109.5
N19 C02S H018 109.5
N19 C02S H019 109.5
H018 C02S H019 109.5
N19 C02S H01N 109.5
H018 C02S H01N 109.5
H019 C02S H01N 109.5
C02L C02T C02F 125.1(18)
C02L C02T O0R 116.7(15)
C02F C02T O0R 117.6(17)
O0W C02U C021 104.0(13)
O0W C02U C01X 107.4(13)
C021 C02U C01X 113.1(13)
O0W C02U H01O 110.7
C021 C02U H01O 110.7
C01X C02U H01O 110.7
F006 C011 F008 109.3(13)
F006 C011 O00H 114.4(15)
F008 C011 O00H 112.8(12)
F006 C011 F009 107.4(11)
F008 C011 F009 106.0(15)
O00H C011 F009 106.3(12)
C01E C013 C0Z 119.8(13)
C01E C013 H013 120.1
C0Z C013 H013 120.1
O00A C014 C01T 108.9(11)
O00A C014 H01A 109.9
C01T C014 H01A 109.9
O00A C014 H01B 109.9
C01T C014 H01B 109.9
H01A C014 H01B 108.3
O00E C015 C01H 106.1(11)
O00E C015 C01U 107.7(11)
C01H C015 C01U 111.7(10)
O00E C015 H015 110.4
C01H C015 H015 110.4
C01U C015 H015 110.4
O00I C016 N00U 122.0(13)
O00I C016 C01D 123.2(16)
N00U C016 C01D 114.7(13)
C01J C017 C01W 123.6(14)
C01J C017 O00H 119.8(13)
C01W C017 O00H 116.5(15)
O0C C018 N00X 123.0(12)
O0C C018 C01C 122.1(15)
N00X C018 C01C 114.8(13)
N00X C020 H02A 109.5
N00X C020 H02B 109.5
H02A C020 H02B 109.5
N00X C020 H02C 109.5
H02A C020 H02C 109.5
H02B C020 H02C 109.5
O00L C021 C028 107.7(14)
O00L C021 C02U 109.1(13)
C028 C021 C02U 111.0(12)
O00L C021 H021 109.7
C028 C021 H021 109.7
C02U C021 H021 109.7
O3 C022 C01V 110.7(11)
O3 C022 C01T 105.5(12)
C01V C022 C01T 111.2(11)
O3 C022 H022 109.8
C01V C022 H022 109.8
C01T C022 H022 109.8
C02K C023 H02D 109.5
C02K C023 H02E 109.5
H02D C023 H02E 109.5
C02K C023 H02F 109.5
H02D C023 H02F 109.5
H02E C023 H02F 109.5
C01O C024 C01Z 119.6(14)
C01O C024 H024 120.2
C01Z C024 H024 120.2
O00Y C025 O0V 120.6(16)
O00Y C025 C01Y 125.4(18)
O0V C025 C01Y 113.9(15)
O00P C026 N19 124.8(14)
O00P C026 C02G 118.4(17)
N19 C026 C02G 116.8(15)
O01G C027 O0W 124.7(18)
O01G C027 C02Q 124.2(16)
O0W C027 C02Q 111.0(17)
O0V C028 C021 108.9(13)
O0V C028 H02G 109.9
C021 C028 H02G 109.9
O0V C028 H02H 109.9
C021 C028 H02H 109.9
H02G C028 H02H 108.3
N00U C029 H02I 109.5
N00U C029 H02J 109.5
H02I C029 H02J 109.5
N00U C029 H02K 109.5
H02I C029 H02K 109.5
H02J C029 H02K 109.5

loop_
_geom_bond_atom_site_label_1
_geom_bond_atom_site_label_2
_geom_bond_distance
F001 C01M 1.293(18)
F00G C02C 1.35(2)
F00K C02C 1.36(2)
F00M C02C 1.31(2)
F002 C01M 1.322(18)
F005 C01M 1.361(17)
F006 C011 1.311(19)
F008 C011 1.333(19)
F009 C011 1.361(18)
O00A C02J 1.30(2)
O00A C014 1.440(17)
O00B C01M 1.364(18)
O00B C01E 1.421(17)
O0C C018 1.233(18)
O00D C01D 1.36(2)
O00D C01H 1.419(17)
O00E C01B 1.390(16)
O00E C015 1.454(16)
O00F C01S 1.369(16)
O00F C01V 1.445(17)
O00H C011 1.341(19)
O00H C017 1.428(18)
O00I C016 1.220(18)
O00J C02K 1.380(19)
O00J C01K 1.444(16)
O00L C02G 1.37(2)
O00L C021 1.452(18)
O00N C02K 1.177(18)
O00O C01B 1.16(2)
O00P C026 1.24(2)
O0Q C02M 1.37(2)
O0Q C01X 1.451(19)
O0R C02C 1.371(19)
O0R C02T 1.48(2)
O00S C02E 1.18(2)
O00T C01S 1.211(18)
O0V C025 1.33(2)
O0V C028 1.443(19)
O0W C027 1.37(2)
O0W C02U 1.455(18)
O00Y C025 1.28(2)
O01A C02J 1.23(2)
O01G C027 1.19(3)
O3 C01N 1.353(16)
O3 C022 1.439(17)
O4 C01C 1.367(18)
O4 C01T 1.435(17)
O7 C02E 1.391(16)
O7 C01U 1.458(17)
O010 C01N 1.17(2)
O012 C02M 1.23(2)
N00U C01I 1.374(19)
N00U C016 1.41(2)
N00U C029 1.468(17)
N00X C018 1.39(2)
N00X C01O 1.41(2)
N00X C020 1.485(16)
N19 C026 1.36(2)
N19 C02B 1.39(2)
N19 C02S 1.483(18)
C0Z C01O 1.400(18)
C0Z C013 1.41(2)
C0Z C01F 1.44(2)
C01B C02O 1.54(2)
C01C C01F 1.36(2)
C01C C018 1.461(17)
C01D C01R 1.35(2)
C01D C016 1.465(18)
C01E C013 1.35(2)
C01E C01Z 1.407(18)
C01F C01V 1.533(16)
C01H C01K 1.49(2)
C01H C015 1.526(18)
C01H H01H 0.9800
C01I C01L 1.34(2)
C01I C01Q 1.42(2)
C01J C017 1.36(2)
C01J C01Q 1.43(2)
C01J H01J 0.9300
C01K H01C 0.9700
C01K H01D 0.9700
C01L C01W 1.40(2)
C01L H01L 0.9300
C01N C02N 1.50(2)
C01O C024 1.37(2)
C01P C02E 1.50(2)
C01P H01E 0.9600
C01P H01F 0.9600
C01P H01G 0.9600
C01Q C01R 1.43(2)
C01R C01U 1.518(18)
C01S C02R 1.51(2)
C01T C014 1.50(2)
C01T C022 1.527(19)
C01T H01T 0.9800
C01U C015 1.53(2)
C01U H01U 0.9800
C01V C022 1.51(2)
C01V H01V 0.9800
C01W C017 1.39(2)
C01W H01W 0.9300
C01X C02U 1.53(3)
C01X C02A 1.53(2)
C01X H01X 0.9800
C01Y C025 1.48(2)
C01Y H01I 0.9600
C01Y H01K 0.9600
C01Y H01M 0.9600
C01Z C024 1.40(2)
C01Z H01Z 0.9300
C02A C02G 1.34(2)
C02A C02D 1.45(3)
C02B C02H 1.40(3)
C02B C02D 1.42(2)
C02D C02L 1.39(2)
C02F C02H 1.37(3)
C02F C02T 1.39(2)
C02F H02L 0.9300
C02G C026 1.494(19)
C02H H02M 0.9300
C02I C02M 1.49(3)
C02I H02N 0.9600
C02I H02O 0.9600
C02I H02P 0.9600
C02J C02P 1.47(2)
C02K C023 1.50(2)
C02L C02T 1.36(3)
C02L H02Q 0.9300
C02N H02R 0.9600
C02N H02S 0.9600
C02N H02T 0.9600
C02O H02U 0.9600
C02O H02V 0.9600
C02O H02W 0.9600
C02P H02X 0.9600
C02P H02Y 0.9600
C02P H02Z 0.9600
C02Q C027 1.48(3)
C02Q H010 0.9600
C02Q H011 0.9600
C02Q H012 0.9600
C02R H014 0.9600
C02R H016 0.9600
C02R H017 0.9600
C02S H018 0.9600
C02S H019 0.9600
C02S H01N 0.9600
C02U C021 1.51(2)
C02U H01O 0.9800
C013 H013 0.9300
C014 H01A 0.9700
C014 H01B 0.9700
C015 H015 0.9800
C020 H02A 0.9600
C020 H02B 0.9600
C020 H02C 0.9600
C021 C028 1.51(2)
C021 H021 0.9800
C022 H022 0.9800
C023 H02D 0.9600
C023 H02E 0.9600
C023 H02F 0.9600
C024 H024 0.9300
C028 H02G 0.9700
C028 H02H 0.9700
C029 H02I 0.9600
C029 H02J 0.9600
C029 H02K 0.9600
